data_7011100
loop_
_publ_author_name
'Raisa Stadnichenko'
'Brian T. Sterenberg'
'Arlene M. Bradford'
'Michael C. Jennings'
'Richard J. Puddephatt'

_publ_section_title
;
 Platinum--thallium cluster complexes
;
_journal_issue 6
_journal_name_full 'J. Chem. Soc., Dalton Trans.'
_journal_page_first 1212
_journal_page_last 1216
_journal_paper_doi 10.1039/b107579a
_journal_year 2002
_chemical_formula_sum 'C88.25 H83.5 F9 O5.75 P7 Pt3 Tl'
_chemical_formula_weight 2413.48
_chemical_name_systematic
; 
? 
;
_space_group_IT_number 14
_symmetry_cell_setting monoclinic
_symmetry_space_group_name_Hall '-P 2yn'
_symmetry_space_group_name_H-M 'P 1 21/n 1'
_atom_sites_solution_hydrogens geom
_atom_sites_solution_primary Patterson
_atom_sites_solution_secondary difmap
_audit_creation_method SHELXL-97
_cell_angle_alpha 90.00
_cell_angle_beta 99.054(4)
_cell_angle_gamma 90.00
_cell_formula_units_Z 4
_cell_length_a 14.6918(17)
_cell_length_b 29.713(3)
_cell_length_c 21.744(2)
_cell_measurement_temperature 150(2)
_cell_volume 9373.8(17)
_computing_cell_refinement 'Nonius DENZO'
_computing_data_collection 'Nonius COLLECT'
_computing_data_reduction 'Nonius DENZO'
_computing_molecular_graphics 'Bruker SHELXTL'
_computing_publication_material 'Bruker SHELXTL'
_computing_structure_refinement 'SHELXL-97 (Sheldrick, 1997)'
_computing_structure_solution 'SHELXS-97 (Sheldrick, 1990)'
_diffrn_ambient_temperature 150(2)
_diffrn_measured_fraction_theta_full 0.775
_diffrn_measured_fraction_theta_max 0.775
_diffrn_measurement_device_type 'Nonius Kappa CCD'
_diffrn_measurement_method 'phi/omega scans'
_diffrn_radiation_monochromator graphite
_diffrn_radiation_source 'fine-focus sealed tube'
_diffrn_radiation_type MoK\a
_diffrn_radiation_wavelength 0.71073
_diffrn_reflns_av_R_equivalents 0.0650
_diffrn_reflns_av_sigmaI/netI 0.0751
_diffrn_reflns_limit_h_max 19
_diffrn_reflns_limit_h_min -19
_diffrn_reflns_limit_k_max 35
_diffrn_reflns_limit_k_min -38
_diffrn_reflns_limit_l_max 28
_diffrn_reflns_limit_l_min -28
_diffrn_reflns_number 30507
_diffrn_reflns_theta_full 27.60
_diffrn_reflns_theta_max 27.60
_diffrn_reflns_theta_min 2.57
_exptl_absorpt_coefficient_mu 6.362
_exptl_absorpt_correction_T_max 0.6044
_exptl_absorpt_correction_T_min 0.2512
_exptl_absorpt_correction_type integration
_exptl_crystal_colour 'dark orange'
_exptl_crystal_density_diffrn 1.710
_exptl_crystal_density_method 'not measured'
_exptl_crystal_description block
_exptl_crystal_F_000 4640
_exptl_crystal_size_max 0.30
_exptl_crystal_size_mid 0.23
_exptl_crystal_size_min 0.09
_refine_diff_density_max 6.201
_refine_diff_density_min -3.916
_refine_diff_density_rms 0.350
_refine_ls_extinction_method none
_refine_ls_goodness_of_fit_ref 1.096
_refine_ls_hydrogen_treatment mixed
_refine_ls_matrix_type full
_refine_ls_number_parameters 486
_refine_ls_number_reflns 16840
_refine_ls_number_restraints 0
_refine_ls_restrained_S_all 1.096
_refine_ls_R_factor_all 0.1239
_refine_ls_R_factor_gt 0.0944
_refine_ls_shift/su_max 1.809
_refine_ls_shift/su_mean 0.060
_refine_ls_structure_factor_coef Fsqd
_refine_ls_weighting_details 'calc w=1/[\s^2^(Fo^2^)+(0.1416P)^2^+285.1339P] where P=(Fo^2^+2Fc^2^)/3'
_refine_ls_weighting_scheme calc
_refine_ls_wR_factor_gt 0.2625
_refine_ls_wR_factor_ref 0.2891
_reflns_number_gt 12302
_reflns_number_total 16840
_reflns_threshold_expression >2sigma(I)
_cod_data_source_file b107579a.txt
_cod_data_source_block complex3
_cod_depositor_comments
;
The following automatic conversions were performed:
'_symmetry_cell_setting' value 'Monoclinic' changed to 'monoclinic'
according to '/home/saulius/struct/CIF-dictionaries/cif_core.dic'
dictionary named 'cif_core.dic' version 2.4.1 from 2010-06-29.

Automatic conversion script
Id: cif_fix_enum 1527 2010-12-29 10:47:43Z saulius 
;
_cod_original_cell_volume 9373.6(18)
_cod_original_sg_symbol_H-M P2(1)/n
_cod_original_formula_sum 'C88.25 H83.50 F9 O5.75 P7 Pt3 Tl'
_cod_database_code 7011100

loop_
_symmetry_equiv_pos_as_xyz
'x, y, z'
'-x+1/2, y+1/2, -z+1/2'
'-x, -y, -z'
'x-1/2, -y-1/2, z-1/2'

loop_
_atom_site_label
_atom_site_type_symbol
_atom_site_fract_x
_atom_site_fract_y
_atom_site_fract_z
_atom_site_U_iso_or_equiv
_atom_site_adp_type
_atom_site_occupancy
_atom_site_symmetry_multiplicity
_atom_site_calc_flag
_atom_site_refinement_flags
_atom_site_disorder_assembly
_atom_site_disorder_group
Tl Tl 0.29014(5) -0.08465(2) 0.20407(4) 0.0387(2) Uani 1 1 d . . .
Pt1 Pt 0.26006(5) -0.16188(2) 0.27733(3) 0.03243(18) Uani 1 1 d . . .
Pt2 Pt 0.11140(5) -0.11955(2) 0.22201(3) 0.03184(18) Uani 1 1 d . . .
Pt3 Pt 0.20829(5) -0.17036(2) 0.15639(3) 0.03202(18) Uani 1 1 d . . .
O1 O 0.2968(14) -0.0397(6) 0.1202(8) 0.072(5) Uani 1 1 d . A .
C2 C 0.359(2) -0.0136(8) 0.1133(10) 0.059(6) Uani 1 1 d . . .
C3 C 0.4525(18) -0.0155(10) 0.1450(15) 0.073(8) Uani 1 1 d . A .
H3A H 0.4924 0.0079 0.1359 0.088 Uiso 1 1 calc R . .
C4 C 0.4907(17) -0.0473(9) 0.1869(14) 0.062(7) Uani 1 1 d . . .
O5 O 0.4471(11) -0.0814(5) 0.2056(9) 0.063(5) Uani 1 1 d . A .
C6 C 0.322(3) 0.0291(15) 0.066(2) 0.042(10) Uiso 0.50 1 d P A 1
H6A H 0.2647 0.0410 0.0777 0.063 Uiso 0.50 1 calc PR A 1
H6B H 0.3110 0.0186 0.0232 0.063 Uiso 0.50 1 calc PR A 1
H6C H 0.3689 0.0529 0.0710 0.063 Uiso 0.50 1 calc PR A 1
C7 C 0.591(4) -0.0421(17) 0.207(2) 0.046(11) Uiso 0.50 1 d P A 1
C71 C 0.643(3) -0.0875(12) 0.1915(19) 0.040(8) Uiso 0.50 1 d P A 1
H71A H 0.6058 -0.1136 0.1999 0.060 Uiso 0.50 1 calc PR A 1
H71B H 0.7034 -0.0891 0.2176 0.060 Uiso 0.50 1 calc PR A 1
H71C H 0.6503 -0.0874 0.1475 0.060 Uiso 0.50 1 calc PR A 1
C72 C 0.599(3) -0.0449(14) 0.281(2) 0.049(10) Uiso 0.50 1 d P A 1
H72A H 0.5646 -0.0711 0.2922 0.074 Uiso 0.50 1 calc PR A 1
H72B H 0.5729 -0.0175 0.2965 0.074 Uiso 0.50 1 calc PR A 1
H72C H 0.6638 -0.0476 0.2999 0.074 Uiso 0.50 1 calc PR A 1
C73 C 0.638(3) -0.0057(14) 0.195(2) 0.052(10) Uiso 0.50 1 d P A 1
H73A H 0.6354 -0.0027 0.1496 0.078 Uiso 0.50 1 calc PR A 1
H73B H 0.7027 -0.0087 0.2144 0.078 Uiso 0.50 1 calc PR A 1
H73C H 0.6112 0.0210 0.2110 0.078 Uiso 0.50 1 calc PR A 1
C6 C 0.352(4) 0.0185(18) 0.064(3) 0.054(13) Uiso 0.50 1 d P A 2
C61 C 0.370(4) 0.016(2) 0.009(3) 0.077(16) Uiso 0.50 1 d P A 2
H61A H 0.4365 0.0100 0.0105 0.115 Uiso 0.50 1 calc PR A 2
H61B H 0.3536 0.0437 -0.0136 0.115 Uiso 0.50 1 calc PR A 2
H61C H 0.3354 -0.0094 -0.0132 0.115 Uiso 0.50 1 calc PR A 2
C62 C 0.349(5) 0.071(2) 0.086(4) 0.11(2) Uiso 0.50 1 d P A 2
H62A H 0.4120 0.0817 0.0992 0.158 Uiso 0.50 1 calc PR A 2
H62B H 0.3149 0.0729 0.1216 0.158 Uiso 0.50 1 calc PR A 2
H62C H 0.3182 0.0892 0.0519 0.158 Uiso 0.50 1 calc PR A 2
C63 C 0.229(4) 0.027(2) 0.050(3) 0.083(17) Uiso 0.50 1 d P A 2
H63A H 0.1987 -0.0007 0.0333 0.125 Uiso 0.50 1 calc PR A 2
H63B H 0.2141 0.0515 0.0203 0.125 Uiso 0.50 1 calc PR A 2
H63C H 0.2082 0.0347 0.0894 0.125 Uiso 0.50 1 calc PR A 2
C7 C 0.595(4) -0.0547(19) 0.223(3) 0.054(14) Uiso 0.50 1 d P A 2
H7A H 0.5979 -0.0819 0.2486 0.081 Uiso 0.50 1 calc PR A 2
H7B H 0.6141 -0.0287 0.2495 0.081 Uiso 0.50 1 calc PR A 2
H7C H 0.6372 -0.0581 0.1922 0.081 Uiso 0.50 1 calc PR A 2
O21 O 0.322(2) -0.0235(8) 0.2757(11) 0.104(8) Uani 1 1 d . . .
O22 O 0.264(3) 0.0364(14) 0.223(3) 0.24(2) Uani 1 1 d . . .
C23 C 0.306(3) 0.0118(15) 0.259(2) 0.125(18) Uani 1 1 d . . .
C24 C 0.3594(11) 0.0413(6) 0.3091(7) 0.026(3) Uani 1 1 d . . .
F25 F 0.3224(16) 0.0377(10) 0.3676(11) 0.135(9) Uani 1 1 d . . .
F26 F 0.4412(17) 0.0339(11) 0.3264(16) 0.187(15) Uani 1 1 d . . .
F27 F 0.348(4) 0.0855(12) 0.300(2) 0.26(2) Uani 1 1 d . . .
C C 0.1310(14) -0.1908(7) 0.2310(8) 0.039(4) Uani 1 1 d . . .
O O 0.0886(8) -0.2199(4) 0.2388(6) 0.038(3) Uani 1 1 d . . .
P1 P 0.2517(3) -0.13339(19) 0.3748(2) 0.0395(11) Uani 1 1 d . . .
P2 P 0.0782(4) -0.08447(18) 0.3099(2) 0.0410(11) Uani 1 1 d . . .
P3 P 0.0083(4) -0.09561(17) 0.1379(2) 0.0380(11) Uani 1 1 d . . .
P4 P 0.1169(3) -0.15856(17) 0.0634(2) 0.0356(10) Uani 1 1 d . . .
P5 P 0.3370(3) -0.20906(17) 0.1378(2) 0.0375(11) Uani 1 1 d . . .
P6 P 0.3860(3) -0.20725(17) 0.2793(2) 0.0357(10) Uani 1 1 d . . .
C12 C 0.1827(16) -0.0816(7) 0.3658(11) 0.050(5) Uiso 1 1 d . . .
H12A H 0.1662 -0.0735 0.4069 0.060 Uiso 1 1 calc R . .
H12B H 0.2215 -0.0569 0.3534 0.060 Uiso 1 1 calc R . .
C34 C 0.0621(14) -0.1036(6) 0.0672(9) 0.037(4) Uiso 1 1 d . . .
H34A H 0.0144 -0.0998 0.0301 0.045 Uiso 1 1 calc R . .
H34B H 0.1090 -0.0798 0.0659 0.045 Uiso 1 1 calc R . .
C56 C 0.4275(17) -0.2036(8) 0.2032(11) 0.057(6) Uiso 1 1 d . . .
H56A H 0.4586 -0.1742 0.2005 0.068 Uiso 1 1 calc R . .
H56B H 0.4737 -0.2275 0.2010 0.068 Uiso 1 1 calc R . .
C1A C 0.3568(10) -0.1147(5) 0.4256(7) 0.051(5) Uiso 1 1 d G . .
C1B C 0.4171(14) -0.0865(6) 0.4007(7) 0.086(9) Uiso 1 1 d G . .
H1BA H 0.4055 -0.0789 0.3578 0.104 Uiso 1 1 calc R . .
C1C C 0.4946(13) -0.0696(7) 0.4386(10) 0.118(13) Uiso 1 1 d G . .
H1CA H 0.5359 -0.0504 0.4215 0.141 Uiso 1 1 calc R . .
C1D C 0.5117(11) -0.0808(7) 0.5014(10) 0.090(9) Uiso 1 1 d G . .
H1DA H 0.5646 -0.0692 0.5273 0.109 Uiso 1 1 calc R . .
C1E C 0.4513(13) -0.1090(6) 0.5263(7) 0.080(8) Uiso 1 1 d G . .
H1EA H 0.4630 -0.1166 0.5693 0.095 Uiso 1 1 calc R . .
C1F C 0.3738(11) -0.1259(5) 0.4885(7) 0.055(5) Uiso 1 1 d G . .
H1FA H 0.3326 -0.1451 0.5055 0.066 Uiso 1 1 calc R . .
C1G C 0.1907(10) -0.1706(4) 0.4197(6) 0.038(4) Uiso 1 1 d G . .
C1H C 0.1589(11) -0.1548(3) 0.4726(7) 0.056(5) Uiso 1 1 d G . .
H1HA H 0.1671 -0.1241 0.4843 0.067 Uiso 1 1 calc R . .
C1I C 0.1151(12) -0.1840(5) 0.5085(6) 0.069(7) Uiso 1 1 d G . .
H1IA H 0.0934 -0.1733 0.5446 0.082 Uiso 1 1 calc R . .
C1J C 0.1031(11) -0.2290(4) 0.4913(7) 0.062(6) Uiso 1 1 d G . .
H1JA H 0.0731 -0.2489 0.5158 0.074 Uiso 1 1 calc R . .
C1K C 0.1349(11) -0.2447(3) 0.4384(7) 0.045(5) Uiso 1 1 d G . .
H1KA H 0.1267 -0.2754 0.4267 0.054 Uiso 1 1 calc R . .
C1L C 0.1787(10) -0.2155(4) 0.4026(6) 0.053(5) Uiso 1 1 d G . .
H1LA H 0.2005 -0.2263 0.3664 0.064 Uiso 1 1 calc R . .
C2A C 0.0337(12) -0.0271(4) 0.3012(9) 0.056(6) Uiso 1 1 d G . .
C2B C -0.0606(11) -0.0197(5) 0.2860(10) 0.086(9) Uiso 1 1 d G . .
H2BA H -0.1020 -0.0444 0.2817 0.103 Uiso 1 1 calc R . .
C2C C -0.0942(9) 0.0239(7) 0.2772(10) 0.089(9) Uiso 1 1 d G . .
H2CA H -0.1586 0.0290 0.2668 0.107 Uiso 1 1 calc R . .
C2D C -0.0335(13) 0.0601(5) 0.2835(10) 0.083(8) Uiso 1 1 d G . .
H2DA H -0.0565 0.0900 0.2774 0.099 Uiso 1 1 calc R . .
C2E C 0.0608(12) 0.0527(5) 0.2986(9) 0.074(7) Uiso 1 1 d G . .
H2EA H 0.1022 0.0775 0.3029 0.088 Uiso 1 1 calc R . .
C2F C 0.0944(9) 0.0091(6) 0.3075(9) 0.070(7) Uiso 1 1 d G . .
H2FA H 0.1588 0.0040 0.3178 0.084 Uiso 1 1 calc R . .
C2G C -0.0023(12) -0.1137(5) 0.3529(8) 0.059(6) Uiso 1 1 d G . .
C2H C -0.0318(14) -0.0918(5) 0.4027(9) 0.079(8) Uiso 1 1 d G . .
H2HA H -0.0150 -0.0613 0.4115 0.095 Uiso 1 1 calc R . .
C2I C -0.0857(16) -0.1145(7) 0.4397(8) 0.099(11) Uiso 1 1 d G . .
H2IA H -0.1059 -0.0995 0.4738 0.119 Uiso 1 1 calc R . .
C2J C -0.1102(15) -0.1591(7) 0.4270(9) 0.105(11) Uiso 1 1 d G . .
H2JA H -0.1471 -0.1746 0.4522 0.126 Uiso 1 1 calc R . .
C2K C -0.0807(14) -0.1810(5) 0.3772(10) 0.082(8) Uiso 1 1 d G . .
H2KA H -0.0975 -0.2115 0.3684 0.098 Uiso 1 1 calc R . .
C2L C -0.0267(13) -0.1583(5) 0.3401(8) 0.063(6) Uiso 1 1 d G . .
H2LA H -0.0066 -0.1733 0.3061 0.075 Uiso 1 1 calc R . .
C3A C -0.1021(9) -0.1259(5) 0.1266(7) 0.046(5) Uiso 1 1 d G . .
C3B C -0.1235(10) -0.1514(5) 0.1760(6) 0.059(6) Uiso 1 1 d G . .
H3BA H -0.0821 -0.1523 0.2143 0.071 Uiso 1 1 calc R . .
C3C C -0.2054(11) -0.1757(5) 0.1694(7) 0.060(6) Uiso 1 1 d G . .
H3CA H -0.2200 -0.1931 0.2032 0.073 Uiso 1 1 calc R . .
C3D C -0.2658(9) -0.1744(5) 0.1134(8) 0.071(7) Uiso 1 1 d G . .
H3DA H -0.3218 -0.1910 0.1089 0.085 Uiso 1 1 calc R . .
C3E C -0.2444(10) -0.1489(6) 0.0641(6) 0.073(7) Uiso 1 1 d G . .
H3EA H -0.2858 -0.1481 0.0258 0.088 Uiso 1 1 calc R . .
C3F C -0.1626(11) -0.1247(5) 0.0707(6) 0.060(6) Uiso 1 1 d G . .
H3FA H -0.1479 -0.1072 0.0369 0.072 Uiso 1 1 calc R . .
C3G C -0.0210(10) -0.0368(4) 0.1335(8) 0.045(5) Uiso 1 1 d G . .
C3H C -0.1126(9) -0.0231(4) 0.1252(8) 0.059(6) Uiso 1 1 d G . .
H3HA H -0.1602 -0.0446 0.1259 0.071 Uiso 1 1 calc R . .
C3I C -0.1345(9) 0.0222(5) 0.1159(9) 0.070(7) Uiso 1 1 d G . .
H3IA H -0.1970 0.0316 0.1102 0.084 Uiso 1 1 calc R . .
C3J C -0.0648(12) 0.0537(4) 0.1148(9) 0.066(6) Uiso 1 1 d G . .
H3JA H -0.0798 0.0846 0.1084 0.079 Uiso 1 1 calc R . .
C3K C 0.0268(10) 0.0400(5) 0.1232(9) 0.080(8) Uiso 1 1 d G . .
H3KA H 0.0744 0.0615 0.1225 0.096 Uiso 1 1 calc R . .
C3L C 0.0486(8) -0.0053(5) 0.1325(9) 0.073(7) Uiso 1 1 d G . .
H3LA H 0.1112 -0.0147 0.1382 0.087 Uiso 1 1 calc R . .
C4A C 0.1714(10) -0.1554(4) -0.0066(6) 0.043(4) Uiso 1 1 d G . .
C4B C 0.1524(10) -0.1851(4) -0.0562(7) 0.057(6) Uiso 1 1 d G . .
H4BA H 0.1119 -0.2098 -0.0539 0.068 Uiso 1 1 calc R . .
C4C C 0.1926(12) -0.1789(5) -0.1093(6) 0.078(8) Uiso 1 1 d G . .
H4CA H 0.1796 -0.1992 -0.1433 0.094 Uiso 1 1 calc R . .
C4D C 0.2519(12) -0.1428(5) -0.1128(6) 0.067(7) Uiso 1 1 d G . .
H4DA H 0.2794 -0.1385 -0.1491 0.080 Uiso 1 1 calc R . .
C4E C 0.2710(10) -0.1130(4) -0.0631(7) 0.054(5) Uiso 1 1 d G . .
H4EA H 0.3115 -0.0884 -0.0655 0.065 Uiso 1 1 calc R . .
C4F C 0.2307(10) -0.1193(4) -0.0100(6) 0.049(5) Uiso 1 1 d G . .
H4FA H 0.2437 -0.0989 0.0239 0.059 Uiso 1 1 calc R . .
C4G C 0.0183(7) -0.1961(4) 0.0427(6) 0.038(4) Uiso 1 1 d G . .
C4H C 0.0005(8) -0.2284(4) 0.0854(5) 0.041(4) Uiso 1 1 d G . .
H4HA H 0.0425 -0.2327 0.1229 0.050 Uiso 1 1 calc R . .
C4I C -0.0789(9) -0.2545(4) 0.0734(6) 0.056(5) Uiso 1 1 d G . .
H4IA H -0.0911 -0.2765 0.1026 0.067 Uiso 1 1 calc R . .
C4J C -0.1404(8) -0.2482(4) 0.0186(7) 0.051(5) Uiso 1 1 d G . .
H4JA H -0.1947 -0.2660 0.0104 0.061 Uiso 1 1 calc R . .
C4K C -0.1226(8) -0.2159(5) -0.0242(5) 0.055(5) Uiso 1 1 d G . .
H4KA H -0.1646 -0.2116 -0.0616 0.066 Uiso 1 1 calc R . .
C4L C -0.0432(9) -0.1898(4) -0.0121(5) 0.045(5) Uiso 1 1 d G . .
H4LA H -0.0310 -0.1677 -0.0414 0.054 Uiso 1 1 calc R . .
C5A C 0.3917(9) -0.1890(4) 0.0727(5) 0.036(4) Uiso 1 1 d G . .
C5B C 0.3813(9) -0.2126(4) 0.0168(6) 0.047(5) Uiso 1 1 d G . .
H5BA H 0.3440 -0.2388 0.0116 0.057 Uiso 1 1 calc R . .
C5C C 0.4256(10) -0.1978(4) -0.0314(5) 0.057(6) Uiso 1 1 d G . .
H5CA H 0.4185 -0.2139 -0.0696 0.068 Uiso 1 1 calc R . .
C5D C 0.4803(10) -0.1594(5) -0.0238(6) 0.054(5) Uiso 1 1 d G . .
H5DA H 0.5105 -0.1493 -0.0568 0.064 Uiso 1 1 calc R . .
C5E C 0.4907(9) -0.1358(4) 0.0320(7) 0.058(6) Uiso 1 1 d G . .
H5EA H 0.5280 -0.1095 0.0372 0.070 Uiso 1 1 calc R . .
C5F C 0.4464(10) -0.1506(4) 0.0803(5) 0.048(5) Uiso 1 1 d G . .
H5FA H 0.4535 -0.1344 0.1185 0.057 Uiso 1 1 calc R . .
C5G C 0.3214(8) -0.2690(3) 0.1237(6) 0.038(4) Uiso 1 1 d G . .
C5H C 0.2330(7) -0.2869(4) 0.1121(7) 0.044(4) Uiso 1 1 d G . .
H5HA H 0.1811 -0.2679 0.1125 0.052 Uiso 1 1 calc R . .
C5I C 0.2204(8) -0.3326(4) 0.1001(8) 0.056(6) Uiso 1 1 d G . .
H5IA H 0.1600 -0.3448 0.0922 0.068 Uiso 1 1 calc R . .
C5J C 0.2964(10) -0.3604(3) 0.0996(8) 0.067(7) Uiso 1 1 d G . .
H5JA H 0.2878 -0.3917 0.0914 0.081 Uiso 1 1 calc R . .
C5K C 0.3848(8) -0.3425(4) 0.1111(8) 0.055(5) Uiso 1 1 d G . .
H5KA H 0.4367 -0.3615 0.1108 0.066 Uiso 1 1 calc R . .
C5L C 0.3974(7) -0.2968(4) 0.1232(7) 0.048(5) Uiso 1 1 d G . .
H5LA H 0.4578 -0.2846 0.1311 0.057 Uiso 1 1 calc R . .
C6A C 0.4886(10) -0.1964(5) 0.3363(7) 0.051(5) Uiso 1 1 d G . .
C6B C 0.5729(13) -0.1852(6) 0.3190(7) 0.081(8) Uiso 1 1 d G . .
H6BA H 0.5782 -0.1826 0.2762 0.097 Uiso 1 1 calc R . .
C6C C 0.6493(10) -0.1779(7) 0.3644(10) 0.105(11) Uiso 1 1 d G . .
H6CA H 0.7069 -0.1703 0.3525 0.126 Uiso 1 1 calc R . .
C6D C 0.6414(10) -0.1818(7) 0.4270(9) 0.091(9) Uiso 1 1 d G . .
H6DA H 0.6936 -0.1768 0.4580 0.109 Uiso 1 1 calc R . .
C6E C 0.5571(12) -0.1930(6) 0.4443(6) 0.065(6) Uiso 1 1 d G . .
H6EA H 0.5517 -0.1957 0.4871 0.078 Uiso 1 1 calc R . .
C6F C 0.4807(9) -0.2003(5) 0.3989(7) 0.053(5) Uiso 1 1 d G . .
H6FA H 0.4231 -0.2080 0.4108 0.064 Uiso 1 1 calc R . .
C6G C 0.3675(9) -0.2671(3) 0.2912(7) 0.046(5) Uiso 1 1 d G . .
C6H C 0.4419(7) -0.2963(5) 0.3036(8) 0.055(5) Uiso 1 1 d G . .
H6HA H 0.5031 -0.2849 0.3091 0.066 Uiso 1 1 calc R . .
C6I C 0.4270(9) -0.3423(4) 0.3080(8) 0.068(7) Uiso 1 1 d G . .
H6IA H 0.4779 -0.3623 0.3165 0.082 Uiso 1 1 calc R . .
C6J C 0.3376(11) -0.3591(3) 0.3000(9) 0.073(7) Uiso 1 1 d G . .
H6JA H 0.3274 -0.3905 0.3030 0.088 Uiso 1 1 calc R . .
C6K C 0.2631(8) -0.3298(5) 0.2876(8) 0.064(7) Uiso 1 1 d G . .
H6KA H 0.2020 -0.3413 0.2821 0.077 Uiso 1 1 calc R . .
C6L C 0.2780(8) -0.2838(4) 0.2832(7) 0.047(5) Uiso 1 1 d G . .
H6LA H 0.2271 -0.2639 0.2747 0.057 Uiso 1 1 calc R . .
P10 P 0.3184(5) 0.3041(3) -0.1980(3) 0.079(2) Uani 1 1 d . . .
F11 F 0.400(3) 0.2997(13) -0.2416(17) 0.105(10) Uiso 0.60 1 d P B 1
F12 F 0.380(2) 0.2701(12) -0.1523(17) 0.086(9) Uiso 0.60 1 d P B 1
F13 F 0.261(2) 0.3350(11) -0.2432(18) 0.091(9) Uiso 0.60 1 d P B 1
F14 F 0.393(2) 0.3320(10) -0.1558(15) 0.078(8) Uiso 0.60 1 d P B 1
F15 F 0.242(2) 0.2916(10) -0.1589(14) 0.072(7) Uiso 0.60 1 d P B 1
F16 F 0.277(3) 0.2627(13) -0.2445(19) 0.114(12) Uiso 0.60 1 d P B 1
F11 F 0.382(4) 0.3289(19) -0.243(3) 0.104(16) Uiso 0.40 1 d P B 2
F12 F 0.361(5) 0.252(2) -0.168(3) 0.13(2) Uiso 0.40 1 d P B 2
F13 F 0.265(4) 0.358(2) -0.220(3) 0.120(19) Uiso 0.40 1 d P B 2
F14 F 0.362(3) 0.3471(16) -0.148(2) 0.085(13) Uiso 0.40 1 d P B 2
F15 F 0.251(3) 0.3122(17) -0.144(2) 0.084(13) Uiso 0.40 1 d P B 2
F16 F 0.236(5) 0.284(2) -0.242(3) 0.120(19) Uiso 0.40 1 d P B 2
O91 O -0.018(4) 0.3265(19) 0.674(3) 0.21(2) Uiso 0.75 1 d P . .
C92 C 0.014(5) 0.349(2) 0.714(3) 0.142(19) Uiso 0.75 1 d P . .
C93 C 0.059(4) 0.387(2) 0.705(3) 0.139(19) Uiso 0.75 1 d P . .
H93A H 0.0494 0.3947 0.6608 0.209 Uiso 0.75 1 calc PR . .
H93B H 0.1249 0.3839 0.7204 0.209 Uiso 0.75 1 calc PR . .
H93C H 0.0344 0.4119 0.7282 0.209 Uiso 0.75 1 calc PR . .
C94 C 0.018(4) 0.3247(17) 0.774(3) 0.117(16) Uiso 0.75 1 d P . .
H94A H -0.0164 0.2965 0.7676 0.176 Uiso 0.75 1 calc PR . .
H94B H -0.0086 0.3436 0.8037 0.176 Uiso 0.75 1 calc PR . .
H94C H 0.0827 0.3180 0.7915 0.176 Uiso 0.75 1 calc PR . .

loop_
_atom_site_aniso_label
_atom_site_aniso_U_11
_atom_site_aniso_U_22
_atom_site_aniso_U_33
_atom_site_aniso_U_23
_atom_site_aniso_U_13
_atom_site_aniso_U_12
Tl 0.0312(4) 0.0425(4) 0.0399(4) 0.0032(3) -0.0024(3) -0.0040(3)
Pt1 0.0245(4) 0.0413(4) 0.0287(3) 0.0021(3) -0.0047(3) 0.0008(3)
Pt2 0.0229(3) 0.0407(4) 0.0294(3) -0.0003(3) -0.0036(3) 0.0014(3)
Pt3 0.0253(4) 0.0392(4) 0.0288(3) -0.0014(3) -0.0041(3) 0.0018(3)
O1 0.098(15) 0.068(11) 0.050(10) 0.007(8) 0.016(10) -0.032(10)
C2 0.084(19) 0.059(14) 0.028(10) 0.000(9) -0.011(12) -0.005(13)
C3 0.046(15) 0.090(19) 0.09(2) 0.002(16) 0.022(16) -0.004(14)
C4 0.039(13) 0.066(15) 0.080(19) -0.026(14) 0.002(13) -0.014(11)
O5 0.046(9) 0.048(9) 0.103(15) -0.011(8) 0.037(10) 0.005(7)
O21 0.15(2) 0.078(15) 0.084(16) 0.014(12) 0.033(16) -0.017(15)
O22 0.25(5) 0.15(3) 0.32(6) 0.07(3) 0.07(4) 0.11(3)
C23 0.15(4) 0.09(3) 0.17(4) 0.00(3) 0.13(4) -0.01(3)
C24 0.014(8) 0.041(9) 0.020(7) -0.003(7) -0.006(7) 0.004(7)
F25 0.091(15) 0.21(3) 0.099(17) -0.031(17) -0.003(13) 0.013(16)
F26 0.076(16) 0.24(3) 0.23(4) -0.13(3) -0.011(19) -0.017(18)
F27 0.37(6) 0.16(3) 0.26(5) -0.01(3) 0.11(4) 0.09(3)
C 0.046(12) 0.050(11) 0.016(7) -0.008(7) -0.008(8) -0.022(9)
O 0.019(6) 0.051(8) 0.038(7) -0.002(6) -0.015(6) -0.011(6)
P1 0.028(2) 0.059(3) 0.028(2) 0.003(2) -0.006(2) 0.001(2)
P2 0.034(3) 0.056(3) 0.032(2) -0.003(2) 0.003(2) 0.008(2)
P3 0.031(3) 0.043(3) 0.037(3) 0.002(2) -0.004(2) 0.008(2)
P4 0.031(2) 0.045(3) 0.027(2) -0.0026(19) -0.005(2) 0.000(2)
P5 0.029(2) 0.047(3) 0.035(2) -0.001(2) -0.001(2) 0.005(2)
P6 0.032(3) 0.042(3) 0.029(2) 0.0034(19) -0.004(2) 0.002(2)
P10 0.048(4) 0.143(8) 0.043(3) 0.025(4) -0.006(3) -0.010(4)

loop_
_atom_type_symbol
_atom_type_description
_atom_type_scat_dispersion_real
_atom_type_scat_dispersion_imag
_atom_type_scat_source
C C 0.0033 0.0016 'International Tables Vol C Tables 4.2.6.8 and 6.1.1.4'
H H 0.0000 0.0000 'International Tables Vol C Tables 4.2.6.8 and 6.1.1.4'
O O 0.0106 0.0060 'International Tables Vol C Tables 4.2.6.8 and 6.1.1.4'
F F 0.0171 0.0103 'International Tables Vol C Tables 4.2.6.8 and 6.1.1.4'
P P 0.1023 0.0942 'International Tables Vol C Tables 4.2.6.8 and 6.1.1.4'
Pt Pt -1.7033 8.3905 'International Tables Vol C Tables 4.2.6.8 and 6.1.1.4'
Tl Tl -2.8358 9.6688 'International Tables Vol C Tables 4.2.6.8 and 6.1.1.4'

loop_
_geom_angle_atom_site_label_1
_geom_angle_atom_site_label_2
_geom_angle_atom_site_label_3
_geom_angle
_geom_angle_site_symmetry_1
_geom_angle_site_symmetry_3
_geom_angle_publ_flag
O1 Tl O5 79.5(7) . . ?
O1 Tl O21 92.7(7) . . ?
O5 Tl O21 82.3(8) . . ?
O1 Tl Pt1 160.9(4) . . ?
O5 Tl Pt1 105.5(4) . . ?
O21 Tl Pt1 106.1(5) . . ?
O1 Tl Pt2 118.1(5) . . ?
O5 Tl Pt2 159.5(4) . . ?
O21 Tl Pt2 105.8(6) . . ?
Pt1 Tl Pt2 54.43(2) . . ?
O1 Tl Pt3 107.0(4) . . ?
O5 Tl Pt3 113.3(4) . . ?
O21 Tl Pt3 156.5(5) . . ?
Pt1 Tl Pt3 53.94(2) . . ?
Pt2 Tl Pt3 53.78(2) . . ?
C Pt1 P6 114.8(6) . . ?
C Pt1 P1 113.7(5) . . ?
P6 Pt1 P1 111.12(18) . . ?
C Pt1 Pt3 53.6(4) . . ?
P6 Pt1 Pt3 93.88(12) . . ?
P1 Pt1 Pt3 154.91(13) . . ?
C Pt1 Pt2 51.7(6) . . ?
P6 Pt1 Pt2 154.02(13) . . ?
P1 Pt1 Pt2 94.83(13) . . ?
Pt3 Pt1 Pt2 60.14(3) . . ?
C Pt1 Tl 104.9(5) . . ?
P6 Pt1 Tl 106.68(12) . . ?
P1 Pt1 Tl 104.60(14) . . ?
Pt3 Pt1 Tl 64.34(3) . . ?
Pt2 Pt1 Tl 63.54(3) . . ?
C Pt2 P2 114.6(5) . . ?
C Pt2 P3 116.2(5) . . ?
P2 Pt2 P3 108.80(18) . . ?
C Pt2 Pt1 53.0(5) . . ?
P2 Pt2 Pt1 96.08(14) . . ?
P3 Pt2 Pt1 154.83(13) . . ?
C Pt2 Pt3 53.7(5) . . ?
P2 Pt2 Pt3 155.81(14) . . ?
P3 Pt2 Pt3 95.21(12) . . ?
Pt1 Pt2 Pt3 59.77(3) . . ?
C Pt2 Tl 104.7(5) . . ?
P2 Pt2 Tl 105.34(14) . . ?
P3 Pt2 Tl 106.22(13) . . ?
Pt1 Pt2 Tl 62.03(3) . . ?
Pt3 Pt2 Tl 63.67(3) . . ?
C Pt3 P4 113.3(5) . . ?
C Pt3 P5 121.6(6) . . ?
P4 Pt3 P5 107.90(18) . . ?
C Pt3 Pt1 52.6(5) . . ?
P4 Pt3 Pt1 155.77(13) . . ?
P5 Pt3 Pt1 96.16(13) . . ?
C Pt3 Pt2 51.4(5) . . ?
P4 Pt3 Pt2 95.69(12) . . ?
P5 Pt3 Pt2 155.15(14) . . ?
Pt1 Pt3 Pt2 60.09(3) . . ?
C Pt3 Tl 102.0(5) . . ?
P4 Pt3 Tl 109.42(13) . . ?
P5 Pt3 Tl 101.13(13) . . ?
Pt1 Pt3 Tl 61.71(3) . . ?
Pt2 Pt3 Tl 62.55(3) . . ?
C2 O1 Tl 126.7(17) . . ?
O1 C2 C6 123(3) . . ?
O1 C2 C3 126(2) . . ?
C6 C2 C3 110(3) . . ?
O1 C2 C6 113(3) . . ?
C6 C2 C6 18(2) . . ?
C3 C2 C6 121(3) . . ?
C4 C3 C2 127(2) . . ?
O5 C4 C3 125(2) . . ?
O5 C4 C7 120(3) . . ?
C3 C4 C7 114(3) . . ?
O5 C4 C7 103(3) . . ?
C3 C4 C7 132(3) . . ?
C7 C4 C7 18(2) . . ?
C4 O5 Tl 124.8(16) . . ?
C73 C7 C4 123(5) . . ?
C73 C7 C71 111(4) . . ?
C4 C7 C71 109(4) . . ?
C73 C7 C72 107(4) . . ?
C4 C7 C72 101(3) . . ?
C71 C7 C72 102(4) . . ?
C61 C6 C2 131(5) . . ?
C61 C6 C62 111(5) . . ?
C2 C6 C62 114(4) . . ?
C61 C6 C63 102(5) . . ?
C2 C6 C63 100(4) . . ?
C62 C6 C63 81(4) . . ?
C23 O21 Tl 119(3) . . ?
O21 C23 O22 150(7) . . ?
O21 C23 C24 104(5) . . ?
O22 C23 C24 106(4) . . ?
F26 C24 F27 108(3) . . ?
F26 C24 F25 102(2) . . ?
F27 C24 F25 98(2) . . ?
F26 C24 C23 119(2) . . ?
F27 C24 C23 115(3) . . ?
F25 C24 C23 111.1(19) . . ?
O C Pt2 136.4(18) . . ?
O C Pt1 135.6(16) . . ?
Pt2 C Pt1 75.4(6) . . ?
O C Pt3 134.6(14) . . ?
Pt2 C Pt3 74.8(6) . . ?
Pt1 C Pt3 73.8(6) . . ?
C1G P1 C12 104.9(8) . . ?
C1G P1 C1A 107.5(7) . . ?
C12 P1 C1A 102.0(9) . . ?
C1G P1 Pt1 112.1(5) . . ?
C12 P1 Pt1 108.6(8) . . ?
C1A P1 Pt1 120.3(6) . . ?
C12 P2 C2A 106.2(9) . . ?
C12 P2 C2G 103.1(10) . . ?
C2A P2 C2G 104.2(8) . . ?
C12 P2 Pt2 108.3(7) . . ?
C2A P2 Pt2 117.2(6) . . ?
C2G P2 Pt2 116.6(6) . . ?
C3G P3 C3A 105.7(7) . . ?
C3G P3 C34 102.2(8) . . ?
C3A P3 C34 108.1(8) . . ?
C3G P3 Pt2 117.7(6) . . ?
C3A P3 Pt2 114.3(5) . . ?
C34 P3 Pt2 107.9(7) . . ?
C4G P4 C34 102.7(8) . . ?
C4G P4 C4A 105.1(6) . . ?
C34 P4 C4A 104.2(8) . . ?
C4G P4 Pt3 117.4(5) . . ?
C34 P4 Pt3 107.4(7) . . ?
C4A P4 Pt3 118.2(5) . . ?
C56 P5 C5G 106.3(9) . . ?
C56 P5 C5A 102.9(9) . . ?
C5G P5 C5A 104.4(6) . . ?
C56 P5 Pt3 109.9(8) . . ?
C5G P5 Pt3 115.7(4) . . ?
C5A P5 Pt3 116.4(5) . . ?
C6A P6 C6G 101.6(7) . . ?
C6A P6 C56 104.1(10) . . ?
C6G P6 C56 105.2(9) . . ?
C6A P6 Pt1 119.3(6) . . ?
C6G P6 Pt1 116.0(5) . . ?
C56 P6 Pt1 109.1(8) . . ?
P2 C12 P1 115.3(12) . . ?
P4 C34 P3 113.6(10) . . ?
P5 C56 P6 113.3(13) . . ?
C1B C1A C1F 120.0 . . ?
C1B C1A P1 118.3(10) . . ?
C1F C1A P1 121.6(10) . . ?
C1A C1B C1C 120.0 . . ?
C1D C1C C1B 120.0 . . ?
C1E C1D C1C 120.0 . . ?
C1D C1E C1F 120.0 . . ?
C1E C1F C1A 120.0 . . ?
C1H C1G C1L 120.0 . . ?
C1H C1G P1 120.2(7) . . ?
C1L C1G P1 119.8(7) . . ?
C1G C1H C1I 120.0 . . ?
C1J C1I C1H 120.0 . . ?
C1I C1J C1K 120.0 . . ?
C1L C1K C1J 120.0 . . ?
C1K C1L C1G 120.0 . . ?
C2B C2A C2F 120.0 . . ?
C2B C2A P2 120.0(10) . . ?
C2F C2A P2 119.9(10) . . ?
C2A C2B C2C 120.0 . . ?
C2B C2C C2D 120.0 . . ?
C2E C2D C2C 120.0 . . ?
C2F C2E C2D 120.0 . . ?
C2E C2F C2A 120.0 . . ?
C2H C2G C2L 120.0 . . ?
C2H C2G P2 118.7(10) . . ?
C2L C2G P2 121.0(10) . . ?
C2G C2H C2I 120.0 . . ?
C2J C2I C2H 120.0 . . ?
C2K C2J C2I 120.0 . . ?
C2J C2K C2L 120.0 . . ?
C2K C2L C2G 120.0 . . ?
C3B C3A C3F 120.0 . . ?
C3B C3A P3 117.8(9) . . ?
C3F C3A P3 122.2(9) . . ?
C3A C3B C3C 120.0 . . ?
C3D C3C C3B 120.0 . . ?
C3C C3D C3E 120.0 . . ?
C3F C3E C3D 120.0 . . ?
C3E C3F C3A 120.0 . . ?
C3H C3G C3L 120.0 . . ?
C3H C3G P3 120.7(9) . . ?
C3L C3G P3 119.0(9) . . ?
C3G C3H C3I 120.0 . . ?
C3J C3I C3H 120.0 . . ?
C3K C3J C3I 120.0 . . ?
C3J C3K C3L 120.0 . . ?
C3K C3L C3G 120.0 . . ?
C4B C4A C4F 120.0 . . ?
C4B C4A P4 123.5(8) . . ?
C4F C4A P4 116.4(8) . . ?
C4C C4B C4A 120.0 . . ?
C4B C4C C4D 120.0 . . ?
C4E C4D C4C 120.0 . . ?
C4F C4E C4D 120.0 . . ?
C4E C4F C4A 120.0 . . ?
C4H C4G C4L 120.0 . . ?
C4H C4G P4 118.8(7) . . ?
C4L C4G P4 120.9(7) . . ?
C4G C4H C4I 120.0 . . ?
C4H C4I C4J 120.0 . . ?
C4K C4J C4I 120.0 . . ?
C4J C4K C4L 120.0 . . ?
C4K C4L C4G 120.0 . . ?
C5B C5A C5F 120.0 . . ?
C5B C5A P5 120.6(7) . . ?
C5F C5A P5 119.4(7) . . ?
C5C C5B C5A 120.0 . . ?
C5B C5C C5D 120.0 . . ?
C5E C5D C5C 120.0 . . ?
C5D C5E C5F 120.0 . . ?
C5E C5F C5A 120.0 . . ?
C5H C5G C5L 120.0 . . ?
C5H C5G P5 119.7(7) . . ?
C5L C5G P5 120.3(7) . . ?
C5G C5H C5I 120.0 . . ?
C5J C5I C5H 120.0 . . ?
C5I C5J C5K 120.0 . . ?
C5L C5K C5J 120.0 . . ?
C5K C5L C5G 120.0 . . ?
C6B C6A C6F 120.0 . . ?
C6B C6A P6 122.3(10) . . ?
C6F C6A P6 117.7(9) . . ?
C6C C6B C6A 120.0 . . ?
C6B C6C C6D 120.0 . . ?
C6E C6D C6C 120.0 . . ?
C6D C6E C6F 120.0 . . ?
C6E C6F C6A 120.0 . . ?
C6H C6G C6L 120.0 . . ?
C6H C6G P6 120.4(8) . . ?
C6L C6G P6 119.4(8) . . ?
C6G C6H C6I 120.0 . . ?
C6J C6I C6H 120.0 . . ?
C6K C6J C6I 120.0 . . ?
C6L C6K C6J 120.0 . . ?
C6K C6L C6G 120.0 . . ?
F13 P10 F16 62(3) . . ?
F13 P10 F14 109.5(19) . . ?
F16 P10 F14 171(3) . . ?
F13 P10 F15 97.0(17) . . ?
F16 P10 F15 71(3) . . ?
F14 P10 F15 107.8(17) . . ?
F13 P10 F12 178(2) . . ?
F16 P10 F12 117(3) . . ?
F14 P10 F12 72.1(18) . . ?
F15 P10 F12 84.0(16) . . ?
F13 P10 F11 69(2) . . ?
F16 P10 F11 106(3) . . ?
F14 P10 F11 73(2) . . ?
F15 P10 F11 165(2) . . ?
F12 P10 F11 110(2) . . ?
F13 P10 F16 87(2) . . ?
F16 P10 F16 32(2) . . ?
F14 P10 F16 157(2) . . ?
F15 P10 F16 86.0(18) . . ?
F12 P10 F16 91(2) . . ?
F11 P10 F16 99(2) . . ?
F13 P10 F11 93.4(19) . . ?
F16 P10 F11 101(3) . . ?
F14 P10 F11 82.8(18) . . ?
F15 P10 F11 161.5(19) . . ?
F12 P10 F11 85.1(18) . . ?
F11 P10 F11 32.2(18) . . ?
F16 P10 F11 79.4(19) . . ?
F13 P10 F15 92(2) . . ?
F16 P10 F15 90(3) . . ?
F14 P10 F15 87(2) . . ?
F15 P10 F15 24.5(17) . . ?
F12 P10 F15 90(2) . . ?
F11 P10 F15 145(3) . . ?
F16 P10 F15 110(2) . . ?
F11 P10 F15 170(2) . . ?
F13 P10 F14 94(2) . . ?
F16 P10 F14 148(3) . . ?
F14 P10 F14 23.2(17) . . ?
F15 P10 F14 93(2) . . ?
F12 P10 F14 88(2) . . ?
F11 P10 F14 82(3) . . ?
F16 P10 F14 179(2) . . ?
F11 P10 F14 101(2) . . ?
F15 P10 F14 70(2) . . ?
F13 P10 F12 156(3) . . ?
F16 P10 F12 95(4) . . ?
F14 P10 F12 94(3) . . ?
F15 P10 F12 80(2) . . ?
F12 P10 F12 22(3) . . ?
F11 P10 F12 115(3) . . ?
F16 P10 F12 69(3) . . ?
F11 P10 F12 84(3) . . ?
F15 P10 F12 94(3) . . ?
F14 P10 F12 110(3) . . ?
F13 P10 F13 28(2) . . ?
F16 P10 F13 85(3) . . ?
F14 P10 F13 86(2) . . ?
F15 P10 F13 92(2) . . ?
F12 P10 F13 155(3) . . ?
F11 P10 F13 73(3) . . ?
F16 P10 F13 113(3) . . ?
F11 P10 F13 104(2) . . ?
F15 P10 F13 77(3) . . ?
F14 P10 F13 67(3) . . ?
F12 P10 F13 171(3) . . ?
C92 O91 C94 40(5) . . ?
O91 C92 C93 122(7) . . ?
O91 C92 C94 110(7) . . ?
C93 C92 C94 126(7) . . ?
C92 C94 O91 30(3) . . ?

loop_
_geom_bond_atom_site_label_1
_geom_bond_atom_site_label_2
_geom_bond_distance
_geom_bond_site_symmetry_2
_geom_bond_publ_flag
Tl O1 2.275(16) . ?
Tl O5 2.304(15) . ?
Tl O21 2.39(2) . ?
Tl Pt1 2.8672(10) . ?
Tl Pt2 2.9062(10) . ?
Tl Pt3 2.9350(10) . ?
Pt1 C 2.178(19) . ?
Pt1 P6 2.285(5) . ?
Pt1 P1 2.303(5) . ?
Pt1 Pt3 2.6321(10) . ?
Pt1 Pt2 2.6405(10) . ?
Pt2 C 2.14(2) . ?
Pt2 P2 2.295(5) . ?
Pt2 P3 2.297(5) . ?
Pt2 Pt3 2.6420(9) . ?
Pt3 C 2.207(18) . ?
Pt3 P4 2.272(5) . ?
Pt3 P5 2.303(5) . ?
O1 C2 1.22(3) . ?
C2 C6 1.42(6) . ?
C2 C3 1.44(4) . ?
C2 C6 1.66(5) . ?
C3 C4 1.37(4) . ?
C4 O5 1.30(3) . ?
C4 C7 1.48(6) . ?
C4 C7 1.63(6) . ?
C7 C73 1.33(6) . ?
C7 C71 1.61(6) . ?
C7 C72 1.60(6) . ?
C6 C61 1.28(7) . ?
C6 C62 1.63(9) . ?
C6 C63 1.79(8) . ?
O21 C23 1.13(5) . ?
O22 C23 1.16(6) . ?
C23 C24 1.52(5) . ?
C24 F26 1.22(3) . ?
C24 F27 1.33(4) . ?
C24 F25 1.46(3) . ?
C O 1.09(2) . ?
P1 C1G 1.803(11) . ?
P1 C12 1.84(2) . ?
P1 C1A 1.837(15) . ?
P2 C12 1.81(2) . ?
P2 C2A 1.824(14) . ?
P2 C2G 1.838(14) . ?
P3 C3G 1.798(12) . ?
P3 C3A 1.837(12) . ?
P3 C34 1.850(18) . ?
P4 C4G 1.826(10) . ?
P4 C34 1.829(19) . ?
P4 C4A 1.831(11) . ?
P5 C56 1.80(3) . ?
P5 C5G 1.815(10) . ?
P5 C5A 1.834(10) . ?
P6 C6A 1.823(15) . ?
P6 C6G 1.823(11) . ?
P6 C56 1.85(2) . ?
C1A C1B 1.3900 . ?
C1A C1F 1.3900 . ?
C1B C1C 1.3900 . ?
C1C C1D 1.3900 . ?
C1D C1E 1.3900 . ?
C1E C1F 1.3900 . ?
C1G C1H 1.3900 . ?
C1G C1L 1.3900 . ?
C1H C1I 1.3900 . ?
C1I C1J 1.3900 . ?
C1J C1K 1.3900 . ?
C1K C1L 1.3900 . ?
C2A C2B 1.3900 . ?
C2A C2F 1.3900 . ?
C2B C2C 1.3900 . ?
C2C C2D 1.3900 . ?
C2D C2E 1.3900 . ?
C2E C2F 1.3900 . ?
C2G C2H 1.3900 . ?
C2G C2L 1.3900 . ?
C2H C2I 1.3900 . ?
C2I C2J 1.3900 . ?
C2J C2K 1.3900 . ?
C2K C2L 1.3900 . ?
C3A C3B 1.3900 . ?
C3A C3F 1.3900 . ?
C3B C3C 1.3900 . ?
C3C C3D 1.3900 . ?
C3D C3E 1.3900 . ?
C3E C3F 1.3900 . ?
C3G C3H 1.3900 . ?
C3G C3L 1.3900 . ?
C3H C3I 1.3900 . ?
C3I C3J 1.3900 . ?
C3J C3K 1.3900 . ?
C3K C3L 1.3900 . ?
C4A C4B 1.3900 . ?
C4A C4F 1.3900 . ?
C4B C4C 1.3900 . ?
C4C C4D 1.3900 . ?
C4D C4E 1.3900 . ?
C4E C4F 1.3900 . ?
C4G C4H 1.3900 . ?
C4G C4L 1.3900 . ?
C4H C4I 1.3900 . ?
C4I C4J 1.3900 . ?
C4J C4K 1.3900 . ?
C4K C4L 1.3900 . ?
C5A C5B 1.3900 . ?
C5A C5F 1.3900 . ?
C5B C5C 1.3900 . ?
C5C C5D 1.3900 . ?
C5D C5E 1.3900 . ?
C5E C5F 1.3900 . ?
C5G C5H 1.3900 . ?
C5G C5L 1.3900 . ?
C5H C5I 1.3900 . ?
C5I C5J 1.3900 . ?
C5J C5K 1.3900 . ?
C5K C5L 1.3900 . ?
C6A C6B 1.3900 . ?
C6A C6F 1.3900 . ?
C6B C6C 1.3900 . ?
C6C C6D 1.3900 . ?
C6D C6E 1.3900 . ?
C6E C6F 1.3900 . ?
C6G C6H 1.3900 . ?
C6G C6L 1.3900 . ?
C6H C6I 1.3900 . ?
C6I C6J 1.3900 . ?
C6J C6K 1.3900 . ?
C6K C6L 1.3900 . ?
P10 F13 1.50(4) . ?
P10 F16 1.54(7) . ?
P10 F14 1.55(3) . ?
P10 F15 1.56(3) . ?
P10 F12 1.60(4) . ?
P10 F11 1.63(5) . ?
P10 F16 1.65(4) . ?
P10 F11 1.65(4) . ?
P10 F15 1.67(5) . ?
P10 F14 1.73(5) . ?
P10 F12 1.75(7) . ?
P10 F13 1.80(7) . ?
O91 C92 1.14(8) . ?
O91 C94 2.16(8) . ?
C92 C93 1.35(7) . ?
C92 C94 1.48(8) . ?
